data_4128711
loop_
_publ_author_name
'Li, Liangying'
'Guo, Lidong'
'Zhang, Zhiguo'
'Yang, Qiwei'
'Yang, Yiwen'
'Bao, Zongbi'
'Ren, Qilong'
'Li, Jing'

_publ_section_title
;
 A Robust Squarate-Based Metal-Organic Framework Demonstrates Record-High
 Affinity and Selectivity for Xenon over Krypton.
;
_journal_issue 23
_journal_name_full 'Journal of the American Chemical Society'
_journal_page_first 9358
_journal_page_last 9364
_journal_paper_doi 10.1021/jacs.9b03422
_journal_volume 141
_journal_year 2019
_chemical_formula_sum 'C8 H2 Co3 O10'
_chemical_formula_weight 434.89
_space_group_crystal_system monoclinic
_space_group_IT_number 12
_space_group_name_Hall '-C 2y'
_space_group_name_H-M_alt 'C 1 2/m 1'
_atom_sites_solution_hydrogens difmap
_audit_creation_method SHELXL-2018/3
_cell_angle_alpha 90
_cell_angle_beta 90.015(7)
_cell_angle_gamma 90
_cell_formula_units_Z 2
_cell_length_a 9.2727(17)
_cell_length_b 12.891(2)
_cell_length_c 5.4962(12)
_cell_measurement_reflns_used 2463
_cell_measurement_temperature 173(2)
_cell_measurement_theta_max 28.37
_cell_measurement_theta_min 3.16
_cell_volume 657.0(2)
_computing_structure_refinement 'SHELXL-2018/3 (Sheldrick, 2018)'
_computing_structure_solution 'SHELXT 2014/5 (Sheldrick, 2014)'
_diffrn_ambient_temperature 173(2)
_diffrn_measured_fraction_theta_full 0.995
_diffrn_measured_fraction_theta_max 0.995
_diffrn_measurement_device_type 'Bruker APEX-II CCD'
_diffrn_measurement_method '\f and \w scans'
_diffrn_radiation_type MoK\a
_diffrn_radiation_wavelength 0.71073
_diffrn_reflns_av_R_equivalents 0.0283
_diffrn_reflns_av_unetI/netI 0.0238
_diffrn_reflns_Laue_measured_fraction_full 0.995
_diffrn_reflns_Laue_measured_fraction_max 0.995
_diffrn_reflns_limit_h_max 10
_diffrn_reflns_limit_h_min -11
_diffrn_reflns_limit_k_max 14
_diffrn_reflns_limit_k_min -15
_diffrn_reflns_limit_l_max 6
_diffrn_reflns_limit_l_min -6
_diffrn_reflns_number 2310
_diffrn_reflns_point_group_measured_fraction_full 0.995
_diffrn_reflns_point_group_measured_fraction_max 0.995
_diffrn_reflns_theta_full 24.992
_diffrn_reflns_theta_max 24.992
_diffrn_reflns_theta_min 3.161
_exptl_absorpt_coefficient_mu 3.790
_exptl_crystal_density_diffrn 2.198
_exptl_crystal_description block
_exptl_crystal_F_000 422
_exptl_crystal_size_max 0.190
_exptl_crystal_size_mid 0.160
_exptl_crystal_size_min 0.150
_refine_diff_density_max 0.439
_refine_diff_density_min -0.385
_refine_diff_density_rms 0.076
_refine_ls_extinction_method none
_refine_ls_goodness_of_fit_ref 1.009
_refine_ls_hydrogen_treatment constr
_refine_ls_matrix_type full
_refine_ls_number_parameters 52
_refine_ls_number_reflns 613
_refine_ls_number_restraints 0
_refine_ls_restrained_S_all 1.009
_refine_ls_R_factor_all 0.0202
_refine_ls_R_factor_gt 0.0194
_refine_ls_shift/su_max 0.000
_refine_ls_shift/su_mean 0.000
_refine_ls_structure_factor_coef Fsqd
_refine_ls_weighting_details 'w=1/[\s^2^(Fo^2^)+(0.0267P)^2^+1.6973P] where P=(Fo^2^+2Fc^2^)/3'
_refine_ls_weighting_scheme calc
_refine_ls_wR_factor_gt 0.0523
_refine_ls_wR_factor_ref 0.0527
_reflns_Friedel_coverage 0.000
_reflns_number_gt 595
_reflns_number_total 613
_reflns_threshold_expression 'I > 2\s(I)'
_cod_data_source_file ja9b03422_si_002.cif
_cod_data_source_block 20181019zh_znz6502_0m_a_sq
_cod_original_sg_symbol_H-M 'C 2/m'
_cod_database_code 4128711
_shelx_shelxl_version_number 2018/3
_shelx_space_group_comment
;
The symmetry employed for this shelxl refinement is uniquely defined
by the following loop, which should always be used as a source of
symmetry information in preference to the above space-group names.
They are only intended as comments.
;
_shelx_estimated_absorpt_t_min 0.533
_shelx_estimated_absorpt_t_max 0.600

loop_
_space_group_symop_operation_xyz
'x, y, z'
'-x, y, -z'
'x+1/2, y+1/2, z'
'-x+1/2, y+1/2, -z'
'-x, -y, -z'
'x, -y, z'
'-x+1/2, -y+1/2, -z'
'x+1/2, -y+1/2, z'

loop_
_atom_site_label
_atom_site_type_symbol
_atom_site_fract_x
_atom_site_fract_y
_atom_site_fract_z
_atom_site_U_iso_or_equiv
_atom_site_adp_type
_atom_site_occupancy
_atom_site_site_symmetry_order
_atom_site_calc_flag
_atom_site_refinement_flags_posn
_atom_site_refinement_flags_adp
_atom_site_refinement_flags_occupancy
Co1 Co 0.500000 0.12017(3) 0.500000 0.00641(15) Uani 1 2 d S T P
Co2 Co 0.500000 0.000000 0.000000 0.00548(17) Uani 1 4 d S T P
O1 O 0.38062(15) 0.23698(11) 0.3507(2) 0.0114(3) Uani 1 1 d . . .
O2 O 0.36846(16) 0.11184(11) -0.1714(3) 0.0090(3) Uani 1 1 d . . .
O3 O 0.3967(2) 0.000000 0.3257(3) 0.0072(4) Uani 1 2 d S T P
H3A H 0.304585 0.000000 0.325009 0.009 Uiso 1 2 d R U P
C1 C 0.3038(2) 0.18767(16) -0.0755(3) 0.0080(4) Uani 1 1 d . . .
C2 C 0.3095(2) 0.24217(15) 0.1589(3) 0.0089(4) Uani 1 1 d . . .

loop_
_atom_site_aniso_label
_atom_site_aniso_U_11
_atom_site_aniso_U_22
_atom_site_aniso_U_33
_atom_site_aniso_U_23
_atom_site_aniso_U_13
_atom_site_aniso_U_12
Co1 0.0103(2) 0.0036(2) 0.0053(2) 0.000 -0.00142(14) 0.000
Co2 0.0083(3) 0.0031(3) 0.0049(3) 0.000 -0.0004(2) 0.000
O1 0.0157(7) 0.0095(7) 0.0091(7) -0.0010(6) -0.0046(5) 0.0041(6)
O2 0.0121(7) 0.0070(7) 0.0080(7) 0.0003(5) 0.0004(5) 0.0035(6)
O3 0.0074(9) 0.0074(10) 0.0067(9) 0.000 -0.0004(7) 0.000
C1 0.0091(9) 0.0060(10) 0.0088(9) 0.0022(7) 0.0010(7) -0.0003(8)
C2 0.0114(9) 0.0059(10) 0.0095(9) 0.0017(7) 0.0012(7) 0.0008(8)

loop_
_atom_type_symbol
_atom_type_description
_atom_type_scat_dispersion_real
_atom_type_scat_dispersion_imag
_atom_type_scat_source
C C 0.0033 0.0016 'International Tables Vol C Tables 4.2.6.8 and 6.1.1.4'
H H 0.0000 0.0000 'International Tables Vol C Tables 4.2.6.8 and 6.1.1.4'
Cl Cl 0.1484 0.1585 'International Tables Vol C Tables 4.2.6.8 and 6.1.1.4'
Co Co 0.3494 0.9721 'International Tables Vol C Tables 4.2.6.8 and 6.1.1.4'
O O 0.0106 0.0060 'International Tables Vol C Tables 4.2.6.8 and 6.1.1.4'

loop_
_geom_angle_atom_site_label_1
_geom_angle_atom_site_label_2
_geom_angle_atom_site_label_3
_geom_angle
_geom_angle_site_symmetry_1
_geom_angle_site_symmetry_3
O1 Co1 O1 84.91(8) . 2_656
O1 Co1 O3 174.23(6) . 5_656
O1 Co1 O3 96.65(6) 2_656 5_656
O1 Co1 O3 96.65(6) . .
O1 Co1 O3 174.23(6) 2_656 .
O3 Co1 O3 82.34(8) 5_656 .
O1 Co1 O2 90.39(6) . 2_655
O1 Co1 O2 93.77(6) 2_656 2_655
O3 Co1 O2 95.05(6) 5_656 2_655
O3 Co1 O2 80.68(7) . 2_655
O1 Co1 O2 93.77(6) . 1_556
O1 Co1 O2 90.39(6) 2_656 1_556
O3 Co1 O2 80.68(7) 5_656 1_556
O3 Co1 O2 95.05(6) . 1_556
O2 Co1 O2 174.36(8) 2_655 1_556
O3 Co2 O3 180.0 5_655 .
O3 Co2 O2 83.07(6) 5_655 6
O3 Co2 O2 96.93(6) . 6
O3 Co2 O2 96.93(6) 5_655 2_655
O3 Co2 O2 83.07(6) . 2_655
O2 Co2 O2 180.00(6) 6 2_655
O3 Co2 O2 96.93(6) 5_655 5_655
O3 Co2 O2 83.07(6) . 5_655
O2 Co2 O2 93.81(8) 6 5_655
O2 Co2 O2 86.19(8) 2_655 5_655
O3 Co2 O2 83.07(6) 5_655 .
O3 Co2 O2 96.93(6) . .
O2 Co2 O2 86.19(8) 6 .
O2 Co2 O2 93.81(8) 2_655 .
O2 Co2 O2 180.0 5_655 .
C2 O1 Co1 131.84(13) . .
C1 O2 Co2 128.13(12) . .
C1 O2 Co1 124.96(12) . 1_554
Co2 O2 Co1 94.58(6) . 1_554
Co2 O3 Co1 100.99(7) . .
Co2 O3 Co1 100.99(7) . 5_656
Co1 O3 Co1 97.66(8) . 5_656
Co2 O3 H3A 117.9 . .
Co1 O3 H3A 117.9 . .
Co1 O3 H3A 117.9 5_656 .
O2 C1 C2 133.70(18) . 7
O2 C1 C2 136.04(18) . .
C2 C1 C2 90.26(16) 7 .
O1 C2 C1 132.83(18) . 7
O1 C2 C1 137.40(18) . .
C1 C2 C1 89.74(16) 7 .

loop_
_geom_bond_atom_site_label_1
_geom_bond_atom_site_label_2
_geom_bond_distance
_geom_bond_site_symmetry_2
Co1 O1 2.0410(14) .
Co1 O1 2.0410(14) 2_656
Co1 O3 2.0579(13) 5_656
Co1 O3 2.0579(13) .
Co1 O2 2.1824(15) 2_655
Co1 O2 2.1824(15) 1_556
Co2 O3 2.0307(19) 5_655
Co2 O3 2.0307(19) .
Co2 O2 2.1102(14) 6
Co2 O2 2.1102(14) 2_655
Co2 O2 2.1102(14) 5_655
Co2 O2 2.1102(14) .
O1 C2 1.245(2) .
O2 C1 1.262(3) .
O3 H3A 0.8538 .
C1 C2 1.460(3) 7
C1 C2 1.468(3) .

loop_
_geom_torsion_atom_site_label_1
_geom_torsion_atom_site_label_2
_geom_torsion_atom_site_label_3
_geom_torsion_atom_site_label_4
_geom_torsion
_geom_torsion_site_symmetry_1
_geom_torsion_site_symmetry_4
Co2 O2 C1 C2 -166.30(16) . 7
Co1 O2 C1 C2 61.4(3) 1_554 7
Co2 O2 C1 C2 13.9(3) . .
Co1 O2 C1 C2 -118.4(2) 1_554 .
Co1 O1 C2 C1 162.09(16) . 7
Co1 O1 C2 C1 -20.6(3) . .
O2 C1 C2 O1 1.8(4) . .
C2 C1 C2 O1 -178.0(3) 7 .
O2 C1 C2 C1 179.8(3) . 7
C2 C1 C2 C1 0.001(0) 7 7
